data_4502855
loop_
_publ_author_name
'Kapadia, Pradeep P.'
'Swenson, Dale C.'
'Pigge, F. Christopher'

_publ_section_title
;
 Influence of Halogen Bonding Interactions in Crystalline Networks of
 Tetraarylethylene Halobenzoyl Esters
;
_journal_issue 2
_journal_name_full 'Crystal Growth &amp; Design'
_journal_page_first 698
_journal_paper_doi 10.1021/cg200986v
_journal_volume 12
_journal_year 2012
_chemical_formula_moiety ' C54 H32 O8,  1.573(C3 H7 N1 O1)'
_chemical_formula_sum 'C58.719 H43.011 I4 N1.573 O9.573'
_chemical_formula_weight 1431.45
_chemical_name_systematic
; 
 ? 
;
_space_group_IT_number 2
_symmetry_cell_setting triclinic
_symmetry_space_group_name_Hall '-P 1'
_symmetry_space_group_name_H-M 'P -1'
_atom_sites_solution_hydrogens geom
_atom_sites_solution_primary direct
_atom_sites_solution_secondary difmap
_audit_creation_method SHELXL-97
_cell_angle_alpha 65.799(5)
_cell_angle_beta 85.211(5)
_cell_angle_gamma 73.177(5)
_cell_formula_units_Z 2
_cell_length_a 10.2230(11)
_cell_length_b 16.4842(17)
_cell_length_c 19.0391(19)
_cell_measurement_reflns_used 9921
_cell_measurement_temperature 200(2)
_cell_measurement_theta_max 25.3
_cell_measurement_theta_min 1.0
_cell_volume 2798.9(5)
_computing_cell_refinement 'HKL Scalepack (Otwinowski & Minor, 1997)'
_computing_data_collection 'Collect (Nonius BV, 1997-2000)'
_computing_data_reduction 'HKL Denzo, Scalepack (Otwinowski & Minor, 1997)'
_computing_molecular_graphics 'SHELXTL v6.1 (Sheldrick, 2008)'
_computing_publication_material 'SHELXTL v6.1 (Sheldrick, 2008)'
_computing_structure_refinement 'SHELXTL v6.1 (Sheldrick, 2008)'
_computing_structure_solution 'SHELXTL v6.1 (Sheldrick, 2008)'
_diffrn_ambient_temperature 200(2)
_diffrn_detector_area_resol_mean 9
_diffrn_measured_fraction_theta_full 0.999
_diffrn_measured_fraction_theta_max 0.999
_diffrn_measurement_device_type 'Nonius KappaCCD'
_diffrn_measurement_method 'CCD phi and omega scans'
_diffrn_radiation_monochromator graphite
_diffrn_radiation_source 'fine-focus sealed tube'
_diffrn_radiation_type MoK\a
_diffrn_radiation_wavelength 0.71073
_diffrn_reflns_av_R_equivalents 0.0677
_diffrn_reflns_av_sigmaI/netI 0.1018
_diffrn_reflns_limit_h_max 11
_diffrn_reflns_limit_h_min -10
_diffrn_reflns_limit_k_max 17
_diffrn_reflns_limit_k_min -17
_diffrn_reflns_limit_l_max 20
_diffrn_reflns_limit_l_min -20
_diffrn_reflns_number 40387
_diffrn_reflns_theta_full 22.50
_diffrn_reflns_theta_max 22.50
_diffrn_reflns_theta_min 2.35
_diffrn_standards_number 0
_exptl_absorpt_coefficient_mu 2.284
_exptl_absorpt_correction_T_max 0.9775
_exptl_absorpt_correction_T_min 0.7257
_exptl_absorpt_correction_type multi-scan
_exptl_absorpt_process_details 'HKL Scalepack (Otwinowski & Minor, 1997)'
_exptl_crystal_colour colorless
_exptl_crystal_density_diffrn 1.698
_exptl_crystal_density_method 'not measured'
_exptl_crystal_description blade
_exptl_crystal_F_000 1390
_exptl_crystal_size_max 0.15
_exptl_crystal_size_mid 0.04
_exptl_crystal_size_min 0.01
_refine_diff_density_max 1.671
_refine_diff_density_min -1.411
_refine_diff_density_rms 0.117
_refine_ls_extinction_method none
_refine_ls_goodness_of_fit_ref 1.017
_refine_ls_hydrogen_treatment constr
_refine_ls_matrix_type full
_refine_ls_number_parameters 666
_refine_ls_number_reflns 7290
_refine_ls_number_restraints 8
_refine_ls_restrained_S_all 1.017
_refine_ls_R_factor_all 0.1230
_refine_ls_R_factor_gt 0.0589
_refine_ls_shift/su_max 0.005
_refine_ls_shift/su_mean 0.000
_refine_ls_structure_factor_coef Fsqd
_refine_ls_weighting_details 'calc w=1/[\s^2^(Fo^2^)+(0.0703P)^2^+2.3451P] where P=(Fo^2^+2Fc^2^)/3'
_refine_ls_weighting_scheme calc
_refine_ls_wR_factor_gt 0.1335
_refine_ls_wR_factor_ref 0.1612
_reflns_number_gt 4182
_reflns_number_total 7290
_reflns_threshold_expression >2sigma(I)
_cod_data_source_file cg200986v_si_002.cif
_cod_data_source_block 7.(dmf)2
_cod_depositor_comments
;
The following automatic conversions were performed:

'_symmetry_cell_setting' value 'Triclinic' changed to 'triclinic'
according to /home/saulius/struct/CIF-dictionaries/cif_core.dic
dictionary named 'cif_core.dic' version 2.4.1 from 2010-06-29.

Automatic conversion script
Id: cif_fix_values 1715 2011-07-08 13:25:40Z adriana 
;
_cod_original_sg_symbol_Hall ' -P 1 '
_cod_original_sg_symbol_H-M ' P -1 '
_cod_database_code 4502855

loop_
_symmetry_equiv_pos_as_xyz
'x, y, z'
'-x, -y, -z'

loop_
_atom_site_label
_atom_site_type_symbol
_atom_site_fract_x
_atom_site_fract_y
_atom_site_fract_z
_atom_site_U_iso_or_equiv
_atom_site_adp_type
_atom_site_occupancy
_atom_site_symmetry_multiplicity
_atom_site_calc_flag
_atom_site_refinement_flags
I1 I 0.82976(9) 0.66037(5) 0.19105(5) 0.0636(3) Uani 1 1 d .
I2 I 0.06016(14) 1.00878(8) 0.68488(5) 0.1013(4) Uani 1 1 d .
I3 I -0.34008(9) 2.42398(5) -0.24740(5) 0.0675(3) Uani 1 1 d .
I4 I 0.38954(10) 2.09648(7) -0.71649(5) 0.0821(4) Uani 1 1 d .
C1A C 0.2791(10) 1.5223(7) -0.0464(6) 0.035(3) Uani 1 1 d .
C2A C 0.1935(9) 1.5564(6) 0.0002(6) 0.029(2) Uani 1 1 d .
C1 C 0.3459(9) 1.4223(6) -0.0249(5) 0.027(2) Uani 1 1 d .
C2 C 0.4768(11) 1.3922(6) -0.0471(6) 0.039(3) Uani 1 1 d .
H2 H 0.5240 1.4365 -0.0764 0.047 Uiso 1 1 calc R
C3 C 0.5411(10) 1.2987(7) -0.0275(6) 0.037(3) Uani 1 1 d .
H3 H 0.6318 1.2792 -0.0425 0.044 Uiso 1 1 calc R
C4 C 0.4715(11) 1.2344(7) 0.0140(6) 0.038(3) Uani 1 1 d .
C5 C 0.3361(10) 1.2622(6) 0.0345(6) 0.035(3) Uani 1 1 d .
H5 H 0.2879 1.2176 0.0613 0.042 Uiso 1 1 calc R
C6 C 0.2749(10) 1.3538(6) 0.0152(6) 0.034(3) Uani 1 1 d .
H6 H 0.1830 1.3731 0.0286 0.041 Uiso 1 1 calc R
O1 O 0.5348(7) 1.1393(4) 0.0325(4) 0.0414(18) Uani 1 1 d .
C7 C 0.6100(11) 1.0933(7) 0.0995(7) 0.043(3) Uani 1 1 d .
O2 O 0.6292(9) 1.1301(5) 0.1377(5) 0.066(3) Uani 1 1 d .
C8 C 0.6592(10) 0.9915(7) 0.1182(6) 0.038(3) Uani 1 1 d .
C9 C 0.6644(10) 0.9536(7) 0.0653(6) 0.041(3) Uani 1 1 d .
H9 H 0.6342 0.9934 0.0135 0.049 Uiso 1 1 calc R
C10 C 0.7117(11) 0.8610(7) 0.0854(7) 0.044(3) Uani 1 1 d .
H10 H 0.7163 0.8365 0.0477 0.053 Uiso 1 1 calc R
C11 C 0.7528(11) 0.8031(7) 0.1603(7) 0.045(3) Uani 1 1 d .
C12 C 0.7502(11) 0.8386(7) 0.2148(7) 0.049(3) Uani 1 1 d .
H12 H 0.7804 0.7984 0.2666 0.058 Uiso 1 1 calc R
C13 C 0.7034(11) 0.9329(7) 0.1932(6) 0.046(3) Uani 1 1 d .
H13 H 0.7014 0.9579 0.2303 0.055 Uiso 1 1 calc R
C21 C 0.1787(10) 1.4963(6) 0.0836(6) 0.030(2) Uani 1 1 d .
C22 C 0.2920(10) 1.4374(6) 0.1324(6) 0.034(3) Uani 1 1 d .
H22 H 0.3811 1.4361 0.1132 0.041 Uiso 1 1 calc R
C23 C 0.2780(11) 1.3805(7) 0.2085(6) 0.040(3) Uani 1 1 d .
H23 H 0.3562 1.3400 0.2410 0.048 Uiso 1 1 calc R
C24 C 0.1472(11) 1.3840(7) 0.2361(6) 0.039(3) Uani 1 1 d .
C25 C 0.0312(11) 1.4464(6) 0.1883(6) 0.040(3) Uani 1 1 d .
H25 H -0.0579 1.4504 0.2080 0.048 Uiso 1 1 calc R
C26 C 0.0486(11) 1.5009(6) 0.1136(6) 0.034(3) Uani 1 1 d .
H26 H -0.0293 1.5427 0.0814 0.041 Uiso 1 1 calc R
O3 O 0.1352(7) 1.3282(5) 0.3132(4) 0.0407(18) Uani 1 1 d .
C27 C 0.0609(12) 1.2662(7) 0.3294(7) 0.042(3) Uani 1 1 d .
O4 O 0.0069(9) 1.2566(5) 0.2802(5) 0.057(2) Uani 1 1 d .
C28 C 0.0573(11) 1.2117(7) 0.4127(6) 0.042(3) Uani 1 1 d .
C29 C -0.0245(15) 1.1531(9) 0.4388(7) 0.072(4) Uani 1 1 d .
H29 H -0.0801 1.1499 0.4029 0.086 Uiso 1 1 calc R
C30 C -0.0273(15) 1.0988(10) 0.5161(8) 0.078(4) Uani 1 1 d .
H30 H -0.0864 1.0598 0.5333 0.093 Uiso 1 1 calc R
C31 C 0.0533(15) 1.1007(9) 0.5676(7) 0.062(4) Uani 1 1 d .
C32 C 0.1338(13) 1.1605(9) 0.5441(7) 0.057(3) Uani 1 1 d .
H32 H 0.1878 1.1629 0.5812 0.069 Uiso 1 1 calc R
C33 C 0.1367(13) 1.2167(8) 0.4676(7) 0.058(3) Uani 1 1 d .
H33 H 0.1914 1.2586 0.4515 0.069 Uiso 1 1 calc R
C41 C 0.1133(9) 1.6551(6) -0.0250(6) 0.030(2) Uani 1 1 d .
C42 C 0.1091(10) 1.7040(7) 0.0200(6) 0.038(3) Uani 1 1 d .
H42 H 0.1479 1.6719 0.0711 0.046 Uiso 1 1 calc R
C43 C 0.0489(10) 1.7996(7) -0.0084(6) 0.040(3) Uani 1 1 d .
H43 H 0.0496 1.8327 0.0223 0.047 Uiso 1 1 calc R
C44 C -0.0112(10) 1.8452(6) -0.0811(6) 0.034(3) Uani 1 1 d .
C45 C -0.0189(10) 1.7995(7) -0.1255(6) 0.038(3) Uani 1 1 d .
H45 H -0.0657 1.8322 -0.1744 0.046 Uiso 1 1 calc R
C46 C 0.0416(10) 1.7055(7) -0.0989(6) 0.038(3) Uani 1 1 d .
H46 H 0.0360 1.6735 -0.1297 0.046 Uiso 1 1 calc R
O5 O -0.0569(7) 1.9435(4) -0.1105(4) 0.046(2) Uani 1 1 d .
C47 C -0.1947(13) 1.9853(7) -0.1230(6) 0.041(3) Uani 1 1 d .
O6 O -0.2778(8) 1.9442(5) -0.1108(5) 0.053(2) Uani 1 1 d .
C48 C -0.2211(11) 2.0877(7) -0.1523(6) 0.038(3) Uani 1 1 d .
C49 C -0.3576(11) 2.1402(7) -0.1674(6) 0.048(3) Uani 1 1 d .
H49 H -0.4275 2.1103 -0.1599 0.058 Uiso 1 1 calc R
C50 C -0.3920(12) 2.2367(7) -0.1936(7) 0.055(3) Uani 1 1 d .
H50 H -0.4853 2.2721 -0.2019 0.066 Uiso 1 1 calc R
C51 C -0.2907(12) 2.2802(7) -0.2073(6) 0.049(3) Uani 1 1 d .
C52 C -0.1527(11) 2.2277(7) -0.1898(7) 0.049(3) Uani 1 1 d .
H52 H -0.0824 2.2569 -0.1955 0.059 Uiso 1 1 calc R
C53 C -0.1222(12) 2.1322(7) -0.1640(6) 0.047(3) Uani 1 1 d .
H53 H -0.0292 2.0964 -0.1542 0.056 Uiso 1 1 calc R
C61 C 0.3110(9) 1.5846(6) -0.1241(6) 0.030(2) Uani 1 1 d .
C62 C 0.3387(9) 1.6658(7) -0.1372(6) 0.035(3) Uani 1 1 d .
H62 H 0.3448 1.6811 -0.0948 0.042 Uiso 1 1 calc R
C63 C 0.3585(10) 1.7279(6) -0.2124(6) 0.034(3) Uani 1 1 d .
H63 H 0.3755 1.7847 -0.2207 0.041 Uiso 1 1 calc R
C64 C 0.3526(10) 1.7044(6) -0.2730(6) 0.035(3) Uani 1 1 d .
C65 C 0.3322(10) 1.6200(7) -0.2612(6) 0.040(3) Uani 1 1 d .
H65 H 0.3325 1.6032 -0.3034 0.048 Uiso 1 1 calc R
C66 C 0.3116(10) 1.5611(7) -0.1878(6) 0.037(3) Uani 1 1 d .
H66 H 0.2976 1.5034 -0.1798 0.044 Uiso 1 1 calc R
O7 O 0.3601(7) 1.7703(5) -0.3466(4) 0.046(2) Uani 1 1 d .
C67 C 0.4591(13) 1.7524(9) -0.3944(7) 0.053(3) Uani 1 1 d .
O8 O 0.5465(9) 1.6780(6) -0.3770(4) 0.068(3) Uani 1 1 d .
C68 C 0.4433(11) 1.8327(7) -0.4677(7) 0.045(3) Uani 1 1 d .
C69 C 0.3661(12) 1.9185(8) -0.4746(7) 0.055(3) Uani 1 1 d .
H69 H 0.3228 1.9267 -0.4309 0.065 Uiso 1 1 calc R
C70 C 0.3507(13) 1.9949(8) -0.5461(7) 0.062(4) Uani 1 1 d .
H70 H 0.2962 2.0544 -0.5507 0.075 Uiso 1 1 calc R
C71 C 0.4138(12) 1.9837(8) -0.6091(7) 0.053(3) Uani 1 1 d .
C72 C 0.4953(15) 1.8998(10) -0.6021(8) 0.075(4) Uani 1 1 d .
H72 H 0.5420 1.8930 -0.6454 0.090 Uiso 1 1 calc R
C73 C 0.5117(13) 1.8225(9) -0.5313(7) 0.067(4) Uani 1 1 d .
H73 H 0.5691 1.7637 -0.5269 0.080 Uiso 1 1 calc R
C81 C 0.1785(16) 1.3885(11) 0.5947(8) 0.080(6) Uani 0.822(13) 1 d PD
H81 H 0.2407 1.4200 0.5979 0.096 Uiso 0.822(13) 1 calc PR
O81 O 0.2282(12) 1.3192(7) 0.5870(7) 0.090(5) Uani 0.822(13) 1 d PD
N81 N 0.0455(15) 1.4296(9) 0.5997(8) 0.079(5) Uani 0.822(13) 1 d PD
C82 C -0.0110(18) 1.5187(10) 0.6077(10) 0.086(6) Uani 0.822(13) 1 d PD
H82A H 0.0631 1.5464 0.6053 0.129 Uiso 0.822(13) 1 calc PR
H82B H -0.0544 1.5077 0.6574 0.129 Uiso 0.822(13) 1 calc PR
H82C H -0.0790 1.5610 0.5659 0.129 Uiso 0.822(13) 1 calc PR
C83 C -0.0502(17) 1.3776(11) 0.5969(11) 0.093(7) Uani 0.822(13) 1 d PD
H83A H -0.0146 1.3451 0.5632 0.139 Uiso 0.822(13) 1 calc PR
H83B H -0.1402 1.4210 0.5767 0.139 Uiso 0.822(13) 1 calc PR
H83C H -0.0585 1.3324 0.6489 0.139 Uiso 0.822(13) 1 calc PR
C91 C 0.267(2) 1.6635(14) -0.4855(12) 0.130(10) Uiso 0.751(14) 1 d PD
H91 H 0.1906 1.7130 -0.4858 0.156 Uiso 0.751(14) 1 calc PR
O91 O 0.2858(18) 1.5961(12) -0.4288(9) 0.140(7) Uiso 0.751(14) 1 d PD
N91 N 0.338(2) 1.6815(13) -0.5504(10) 0.138(8) Uiso 0.751(14) 1 d PD
C92 C 0.469(3) 1.622(2) -0.5621(17) 0.229(18) Uiso 0.751(14) 1 d PD
H92A H 0.4621 1.6132 -0.6094 0.344 Uiso 0.751(14) 1 calc PR
H92B H 0.4909 1.5614 -0.5181 0.344 Uiso 0.751(14) 1 calc PR
H92C H 0.5420 1.6512 -0.5664 0.344 Uiso 0.751(14) 1 calc PR
C93 C 0.277(3) 1.7735(16) -0.6141(13) 0.177(13) Uiso 0.751(14) 1 d PD
H93A H 0.3067 1.7713 -0.6637 0.266 Uiso 0.751(14) 1 calc PR
H93B H 0.3064 1.8213 -0.6072 0.266 Uiso 0.751(14) 1 calc PR
H93C H 0.1767 1.7883 -0.6132 0.266 Uiso 0.751(14) 1 calc PR

loop_
_atom_site_aniso_label
_atom_site_aniso_U_11
_atom_site_aniso_U_22
_atom_site_aniso_U_33
_atom_site_aniso_U_23
_atom_site_aniso_U_13
_atom_site_aniso_U_12
I1 0.0678(6) 0.0284(4) 0.0893(7) -0.0232(4) -0.0083(5) -0.0033(4)
I2 0.1594(11) 0.1109(9) 0.0390(6) -0.0050(6) 0.0024(6) -0.0832(8)
I3 0.0843(7) 0.0251(4) 0.0813(7) -0.0177(4) 0.0143(5) -0.0070(4)
I4 0.0898(7) 0.0711(6) 0.0534(6) 0.0087(5) 0.0064(5) -0.0275(5)
C1A 0.032(6) 0.030(6) 0.038(7) -0.009(5) 0.000(5) -0.009(5)
C2A 0.027(6) 0.021(5) 0.041(7) -0.012(5) 0.003(5) -0.008(4)
C1 0.025(6) 0.023(5) 0.027(6) -0.010(5) 0.001(5) -0.001(5)
C2 0.052(7) 0.022(6) 0.045(7) -0.014(5) 0.011(6) -0.016(5)
C3 0.035(6) 0.039(7) 0.040(7) -0.020(6) 0.002(5) -0.010(5)
C4 0.046(7) 0.024(6) 0.035(7) -0.010(5) 0.009(5) -0.003(5)
C5 0.032(6) 0.026(6) 0.047(7) -0.015(5) 0.009(5) -0.010(5)
C6 0.035(6) 0.032(6) 0.036(6) -0.018(5) 0.010(5) -0.008(5)
O1 0.050(5) 0.021(4) 0.051(5) -0.013(4) -0.001(4) -0.007(3)
C7 0.053(7) 0.024(6) 0.050(8) -0.015(6) 0.010(6) -0.011(6)
O2 0.111(7) 0.031(5) 0.052(6) -0.019(4) -0.016(5) -0.006(5)
C8 0.033(6) 0.029(6) 0.044(7) -0.011(6) 0.003(5) 0.000(5)
C9 0.051(7) 0.037(7) 0.039(7) -0.022(6) 0.000(6) -0.008(6)
C10 0.046(7) 0.032(6) 0.049(8) -0.018(6) -0.001(6) -0.001(5)
C11 0.039(7) 0.027(6) 0.071(9) -0.025(7) 0.004(6) -0.005(5)
C12 0.056(8) 0.036(7) 0.044(7) -0.011(6) 0.007(6) -0.007(6)
C13 0.067(8) 0.027(6) 0.038(7) -0.014(6) -0.007(6) -0.001(6)
C21 0.033(6) 0.020(5) 0.039(7) -0.012(5) 0.006(5) -0.011(5)
C22 0.029(6) 0.029(6) 0.041(7) -0.011(5) 0.000(5) -0.008(5)
C23 0.045(7) 0.025(6) 0.041(7) -0.006(5) -0.003(6) -0.007(5)
C24 0.058(8) 0.032(6) 0.037(7) -0.018(6) 0.017(6) -0.025(6)
C25 0.036(6) 0.026(6) 0.053(8) -0.013(6) 0.007(6) -0.006(5)
C26 0.045(7) 0.021(5) 0.032(7) -0.005(5) 0.011(5) -0.012(5)
O3 0.043(4) 0.039(4) 0.035(5) -0.007(4) 0.012(4) -0.018(4)
C27 0.053(7) 0.030(6) 0.038(8) -0.013(6) 0.013(6) -0.009(6)
O4 0.090(6) 0.052(5) 0.034(5) -0.010(4) -0.003(5) -0.036(5)
C28 0.045(7) 0.045(7) 0.045(8) -0.024(6) 0.014(6) -0.020(6)
C29 0.097(11) 0.078(10) 0.041(8) -0.008(7) -0.003(7) -0.047(9)
C30 0.110(12) 0.081(10) 0.045(9) 0.000(8) 0.000(8) -0.067(9)
C31 0.093(10) 0.060(8) 0.037(8) -0.011(7) 0.018(8) -0.042(8)
C32 0.074(9) 0.076(9) 0.033(8) -0.020(7) 0.006(6) -0.042(8)
C33 0.082(9) 0.053(8) 0.040(8) -0.020(7) 0.015(7) -0.024(7)
C41 0.028(6) 0.027(5) 0.035(6) -0.016(5) 0.007(5) -0.003(5)
C42 0.040(6) 0.032(6) 0.044(7) -0.017(6) 0.010(5) -0.011(5)
C43 0.045(7) 0.032(6) 0.044(7) -0.026(6) 0.004(6) 0.001(5)
C44 0.040(6) 0.019(5) 0.037(7) -0.009(5) 0.001(5) -0.005(5)
C45 0.030(6) 0.039(7) 0.036(7) -0.011(6) 0.000(5) -0.003(5)
C46 0.043(6) 0.032(6) 0.043(7) -0.015(5) 0.011(6) -0.017(5)
O5 0.041(5) 0.014(4) 0.069(5) -0.008(4) 0.004(4) 0.000(3)
C47 0.055(8) 0.033(7) 0.031(7) -0.011(5) 0.005(6) -0.010(6)
O6 0.043(5) 0.025(4) 0.078(6) -0.008(4) 0.007(4) -0.011(4)
C48 0.043(7) 0.031(6) 0.032(7) -0.006(5) 0.010(5) -0.012(6)
C49 0.040(7) 0.036(7) 0.062(8) -0.015(6) 0.015(6) -0.011(6)
C50 0.048(7) 0.030(7) 0.079(9) -0.021(6) 0.010(7) -0.003(6)
C51 0.065(8) 0.019(6) 0.051(8) -0.005(5) 0.016(6) -0.015(6)
C52 0.046(7) 0.040(7) 0.065(8) -0.025(6) -0.004(6) -0.011(6)
C53 0.047(7) 0.025(6) 0.061(8) -0.017(6) -0.005(6) 0.001(6)
C61 0.027(6) 0.019(5) 0.042(7) -0.009(5) 0.005(5) -0.009(4)
C62 0.024(6) 0.037(6) 0.046(7) -0.024(6) -0.001(5) -0.003(5)
C63 0.040(6) 0.023(5) 0.040(7) -0.011(5) 0.010(5) -0.014(5)
C64 0.030(6) 0.024(6) 0.038(7) 0.000(5) 0.006(5) -0.008(5)
C65 0.042(7) 0.049(7) 0.031(7) -0.021(6) 0.001(5) -0.010(6)
C66 0.047(7) 0.024(6) 0.045(7) -0.015(6) 0.008(6) -0.016(5)
O7 0.056(5) 0.033(4) 0.034(5) -0.004(4) 0.010(4) -0.007(4)
C67 0.060(8) 0.052(8) 0.052(8) -0.022(7) 0.000(7) -0.019(7)
O8 0.062(6) 0.057(6) 0.048(5) -0.002(4) 0.010(4) 0.003(5)
C68 0.039(7) 0.041(7) 0.048(8) -0.010(6) 0.004(6) -0.013(6)
C69 0.063(8) 0.048(8) 0.038(7) -0.010(6) 0.016(6) -0.010(6)
C70 0.063(9) 0.051(8) 0.057(9) -0.016(7) 0.015(7) -0.005(7)
C71 0.047(7) 0.046(8) 0.056(9) -0.009(6) 0.001(7) -0.016(6)
C72 0.106(12) 0.078(10) 0.048(9) -0.026(8) 0.035(8) -0.042(9)
C73 0.078(10) 0.061(9) 0.051(9) -0.019(7) 0.023(7) -0.017(7)
C81 0.070(13) 0.122(18) 0.038(10) -0.006(11) 0.010(9) -0.055(13)
O81 0.114(10) 0.038(7) 0.117(11) -0.048(7) 0.020(8) -0.001(6)
N81 0.103(12) 0.071(10) 0.069(10) -0.036(8) 0.021(9) -0.026(9)
C82 0.109(15) 0.061(11) 0.082(13) -0.047(10) -0.016(11) 0.016(10)
C83 0.101(15) 0.065(12) 0.124(18) -0.041(12) 0.034(13) -0.047(11)

loop_
_atom_type_symbol
_atom_type_description
_atom_type_scat_dispersion_real
_atom_type_scat_dispersion_imag
_atom_type_scat_source
C C 0.0033 0.0016 'International Tables Vol C Tables 4.2.6.8 and 6.1.1.4'
H H 0.0000 0.0000 'International Tables Vol C Tables 4.2.6.8 and 6.1.1.4'
O O 0.0106 0.0060 'International Tables Vol C Tables 4.2.6.8 and 6.1.1.4'
I I -0.4742 1.8119 'International Tables Vol C Tables 4.2.6.8 and 6.1.1.4'
N N 0.0061 0.0033 'International Tables Vol C Tables 4.2.6.8 and 6.1.1.4'

loop_
_geom_angle_atom_site_label_1
_geom_angle_atom_site_label_2
_geom_angle_atom_site_label_3
_geom_angle
C2A C1A C1 123.6(9)
C2A C1A C61 121.5(8)
C1 C1A C61 114.9(8)
C1A C2A C41 123.5(9)
C1A C2A C21 121.8(8)
C41 C2A C21 114.6(8)
C2 C1 C6 117.6(8)
C2 C1 C1A 120.7(9)
C6 C1 C1A 121.6(8)
C1 C2 C3 121.6(10)
C1 C2 H2 119.2
C3 C2 H2 119.2
C4 C3 C2 119.1(9)
C4 C3 H3 120.4
C2 C3 H3 120.4
C3 C4 C5 121.2(9)
C3 C4 O1 119.6(9)
C5 C4 O1 119.2(9)
C6 C5 C4 118.9(10)
C6 C5 H5 120.6
C4 C5 H5 120.6
C5 C6 C1 121.5(9)
C5 C6 H6 119.2
C1 C6 H6 119.2
C7 O1 C4 115.0(8)
O2 C7 O1 123.1(9)
O2 C7 C8 126.1(11)
O1 C7 C8 110.7(10)
C9 C8 C13 118.5(9)
C9 C8 C7 124.2(10)
C13 C8 C7 117.3(10)
C10 C9 C8 121.6(11)
C10 C9 H9 119.2
C8 C9 H9 119.2
C9 C10 C11 119.5(10)
C9 C10 H10 120.2
C11 C10 H10 120.2
C10 C11 C12 120.5(10)
C10 C11 I1 119.7(8)
C12 C11 I1 119.8(9)
C13 C12 C11 119.1(11)
C13 C12 H12 120.5
C11 C12 H12 120.5
C12 C13 C8 120.8(10)
C12 C13 H13 119.6
C8 C13 H13 119.6
C22 C21 C26 118.6(9)
C22 C21 C2A 121.7(9)
C26 C21 C2A 119.7(9)
C23 C22 C21 121.6(10)
C23 C22 H22 119.2
C21 C22 H22 119.2
C22 C23 C24 118.6(10)
C22 C23 H23 120.7
C24 C23 H23 120.7
C23 C24 O3 117.8(10)
C23 C24 C25 120.5(10)
O3 C24 C25 121.6(9)
C26 C25 C24 119.3(10)
C26 C25 H25 120.4
C24 C25 H25 120.4
C25 C26 C21 121.3(10)
C25 C26 H26 119.4
C21 C26 H26 119.4
C27 O3 C24 118.0(9)
O4 C27 O3 123.3(10)
O4 C27 C28 124.4(11)
O3 C27 C28 112.3(11)
C29 C28 C33 118.4(11)
C29 C28 C27 119.4(11)
C33 C28 C27 122.3(11)
C28 C29 C30 121.0(13)
C28 C29 H29 119.5
C30 C29 H29 119.5
C31 C30 C29 120.3(13)
C31 C30 H30 119.9
C29 C30 H30 119.9
C30 C31 C32 120.5(12)
C30 C31 I2 119.8(10)
C32 C31 I2 119.7(10)
C33 C32 C31 120.4(12)
C33 C32 H32 119.8
C31 C32 H32 119.8
C32 C33 C28 119.3(12)
C32 C33 H33 120.4
C28 C33 H33 120.4
C42 C41 C46 117.1(9)
C42 C41 C2A 121.7(9)
C46 C41 C2A 121.2(9)
C41 C42 C43 121.1(10)
C41 C42 H42 119.4
C43 C42 H42 119.4
C44 C43 C42 119.3(10)
C44 C43 H43 120.3
C42 C43 H43 120.3
C45 C44 C43 121.9(9)
C45 C44 O5 121.0(9)
C43 C44 O5 117.0(9)
C44 C45 C46 119.6(10)
C44 C45 H45 120.2
C46 C45 H45 120.2
C45 C46 C41 120.7(10)
C45 C46 H46 119.6
C41 C46 H46 119.6
C47 O5 C44 118.0(8)
O6 C47 O5 123.7(9)
O6 C47 C48 126.7(11)
O5 C47 C48 109.6(10)
C53 C48 C49 118.9(10)
C53 C48 C47 124.7(10)
C49 C48 C47 116.4(10)
C48 C49 C50 120.2(11)
C48 C49 H49 119.9
C50 C49 H49 119.9
C51 C50 C49 119.9(10)
C51 C50 H50 120.0
C49 C50 H50 120.0
C50 C51 C52 120.3(10)
C50 C51 I3 120.4(8)
C52 C51 I3 119.2(9)
C53 C52 C51 118.1(11)
C53 C52 H52 120.9
C51 C52 H52 120.9
C48 C53 C52 122.4(10)
C48 C53 H53 118.8
C52 C53 H53 118.8
C62 C61 C66 117.6(9)
C62 C61 C1A 122.3(9)
C66 C61 C1A 120.0(9)
C61 C62 C63 121.7(10)
C61 C62 H62 119.2
C63 C62 H62 119.2
C64 C63 C62 118.8(9)
C64 C63 H63 120.6
C62 C63 H63 120.6
C63 C64 C65 121.0(9)
C63 C64 O7 117.2(9)
C65 C64 O7 121.7(10)
C66 C65 C64 119.4(10)
C66 C65 H65 120.3
C64 C65 H65 120.3
C65 C66 C61 121.3(9)
C65 C66 H66 119.3
C61 C66 H66 119.3
C67 O7 C64 121.6(8)
O8 C67 O7 123.2(11)
O8 C67 C68 126.4(11)
O7 C67 C68 110.4(10)
C69 C68 C73 119.2(11)
C69 C68 C67 121.1(10)
C73 C68 C67 119.7(11)
C68 C69 C70 120.2(11)
C68 C69 H69 119.9
C70 C69 H69 119.9
C71 C70 C69 120.3(11)
C71 C70 H70 119.9
C69 C70 H70 119.9
C72 C71 C70 119.9(11)
C72 C71 I4 119.4(9)
C70 C71 I4 120.7(9)
C71 C72 C73 120.8(12)
C71 C72 H72 119.6
C73 C72 H72 119.6
C68 C73 C72 119.5(12)
C68 C73 H73 120.2
C72 C73 H73 120.2
O81 C81 N81 129.1(12)
O81 C81 H81 115.5
N81 C81 H81 115.5
C81 N81 C82 126.3(12)
C81 N81 C83 114.6(10)
C82 N81 C83 119.0(13)
N81 C82 H82A 109.5
N81 C82 H82B 109.5
H82A C82 H82B 109.5
N81 C82 H82C 109.5
H82A C82 H82C 109.5
H82B C82 H82C 109.5
N81 C83 H83A 109.5
N81 C83 H83B 109.5
H83A C83 H83B 109.5
N81 C83 H83C 109.5
H83A C83 H83C 109.5
H83B C83 H83C 109.5
O91 C91 N91 129.5(13)
O91 C91 H91 115.2
N91 C91 H91 115.2
C91 N91 C92 126.5(12)
C91 N91 C93 114.5(10)
C92 N91 C93 119.0(13)
N91 C92 H92A 109.5
N91 C92 H92B 109.5
H92A C92 H92B 109.5
N91 C92 H92C 109.5
H92A C92 H92C 109.5
H92B C92 H92C 109.5
N91 C93 H93A 109.5
N91 C93 H93B 109.5
H93A C93 H93B 109.5
N91 C93 H93C 109.5
H93A C93 H93C 109.5
H93B C93 H93C 109.5

loop_
_geom_bond_atom_site_label_1
_geom_bond_atom_site_label_2
_geom_bond_distance
I1 C11 2.091(10)
I2 C31 2.116(12)
I3 C51 2.084(10)
I4 C71 2.097(12)
C1A C2A 1.365(13)
C1A C1 1.482(13)
C1A C61 1.489(14)
C2A C41 1.485(12)
C2A C21 1.511(13)
C1 C2 1.381(13)
C1 C6 1.434(13)
C2 C3 1.389(13)
C2 H2 0.9500
C3 C4 1.383(14)
C3 H3 0.9500
C4 C5 1.402(13)
C4 O1 1.414(11)
C5 C6 1.358(12)
C5 H5 0.9500
C6 H6 0.9500
O1 C7 1.351(13)
C7 O2 1.179(12)
C7 C8 1.499(14)
C8 C9 1.376(14)
C8 C13 1.378(14)
C9 C10 1.355(13)
C9 H9 0.9500
C10 C11 1.370(15)
C10 H10 0.9500
C11 C12 1.380(15)
C12 C13 1.376(14)
C12 H12 0.9500
C13 H13 0.9500
C21 C22 1.392(13)
C21 C26 1.397(13)
C22 C23 1.389(14)
C22 H22 0.9500
C23 C24 1.389(14)
C23 H23 0.9500
C24 O3 1.394(11)
C24 C25 1.414(14)
C25 C26 1.366(13)
C25 H25 0.9500
C26 H26 0.9500
O3 C27 1.368(13)
C27 O4 1.210(13)
C27 C28 1.472(15)
C28 C29 1.373(16)
C28 C33 1.418(16)
C29 C30 1.378(16)
C29 H29 0.9500
C30 C31 1.346(18)
C30 H30 0.9500
C31 C32 1.378(17)
C32 C33 1.373(15)
C32 H32 0.9500
C33 H33 0.9500
C41 C42 1.388(13)
C41 C46 1.438(13)
C42 C43 1.396(13)
C42 H42 0.9500
C43 C44 1.370(13)
C43 H43 0.9500
C44 C45 1.363(14)
C44 O5 1.420(11)
C45 C46 1.376(13)
C45 H45 0.9500
C46 H46 0.9500
O5 C47 1.369(13)
C47 O6 1.187(13)
C47 C48 1.491(14)
C48 C53 1.366(15)
C48 C49 1.393(14)
C49 C50 1.400(14)
C49 H49 0.9500
C50 C51 1.373(16)
C50 H50 0.9500
C51 C52 1.409(15)
C52 C53 1.387(14)
C52 H52 0.9500
C53 H53 0.9500
C61 C62 1.368(13)
C61 C66 1.416(14)
C62 C63 1.417(14)
C62 H62 0.9500
C63 C64 1.369(14)
C63 H63 0.9500
C64 C65 1.389(14)
C64 O7 1.389(11)
C65 C66 1.377(14)
C65 H65 0.9500
C66 H66 0.9500
O7 C67 1.355(13)
C67 O8 1.223(13)
C67 C68 1.457(16)
C68 C69 1.364(14)
C68 C73 1.393(15)
C69 C70 1.407(15)
C69 H69 0.9500
C70 C71 1.369(16)
C70 H70 0.9500
C71 C72 1.350(16)
C72 C73 1.404(17)
C72 H72 0.9500
C73 H73 0.9500
C81 O81 1.171(15)
C81 N81 1.348(17)
C81 H81 0.9500
N81 C82 1.481(15)
N81 C83 1.492(17)
C82 H82A 0.9800
C82 H82B 0.9800
C82 H82C 0.9800
C83 H83A 0.9800
C83 H83B 0.9800
C83 H83C 0.9800
C91 O91 1.168(15)
C91 N91 1.347(17)
C91 H91 0.9500
N91 C92 1.479(16)
N91 C93 1.493(17)
C92 H92A 0.9800
C92 H92B 0.9800
C92 H92C 0.9800
C93 H93A 0.9800
C93 H93B 0.9800
C93 H93C 0.9800

loop_
_geom_torsion_atom_site_label_1
_geom_torsion_atom_site_label_2
_geom_torsion_atom_site_label_3
_geom_torsion_atom_site_label_4
_geom_torsion
C1 C1A C2A C41 -172.2(9)
C61 C1A C2A C41 7.3(15)
C1 C1A C2A C21 10.9(15)
C61 C1A C2A C21 -169.6(9)
C2A C1A C1 C2 -144.2(10)
C61 C1A C1 C2 36.4(14)
C2A C1A C1 C6 39.7(15)
C61 C1A C1 C6 -139.8(10)
C6 C1 C2 C3 -3.7(15)
C1A C1 C2 C3 -180.0(9)
C1 C2 C3 C4 1.1(16)
C2 C3 C4 C5 2.1(16)
C2 C3 C4 O1 178.4(9)
C3 C4 C5 C6 -2.3(16)
O1 C4 C5 C6 -178.7(9)
C4 C5 C6 C1 -0.4(16)
C2 C1 C6 C5 3.4(15)
C1A C1 C6 C5 179.6(10)
C3 C4 O1 C7 88.9(12)
C5 C4 O1 C7 -94.7(12)
C4 O1 C7 O2 -4.6(15)
C4 O1 C7 C8 173.5(8)
O2 C7 C8 C9 -163.4(12)
O1 C7 C8 C9 18.5(15)
O2 C7 C8 C13 15.8(17)
O1 C7 C8 C13 -162.3(9)
C13 C8 C9 C10 0.0(17)
C7 C8 C9 C10 179.1(10)
C8 C9 C10 C11 1.4(17)
C9 C10 C11 C12 -2.0(17)
C9 C10 C11 I1 -178.7(8)
C10 C11 C12 C13 1.2(17)
I1 C11 C12 C13 177.9(9)
C11 C12 C13 C8 0.1(17)
C9 C8 C13 C12 -0.7(17)
C7 C8 C13 C12 -179.9(11)
C1A C2A C21 C22 46.3(14)
C41 C2A C21 C22 -130.9(9)
C1A C2A C21 C26 -135.2(10)
C41 C2A C21 C26 47.6(13)
C26 C21 C22 C23 3.1(14)
C2A C21 C22 C23 -178.3(9)
C21 C22 C23 C24 -0.9(15)
C22 C23 C24 O3 -178.3(9)
C22 C23 C24 C25 -2.0(15)
C23 C24 C25 C26 2.5(15)
O3 C24 C25 C26 178.7(9)
C24 C25 C26 C21 -0.2(15)
C22 C21 C26 C25 -2.6(14)
C2A C21 C26 C25 178.8(9)
C23 C24 O3 C27 -122.8(10)
C25 C24 O3 C27 60.9(12)
C24 O3 C27 O4 1.0(14)
C24 O3 C27 C28 179.7(8)
O4 C27 C28 C29 -7.9(17)
O3 C27 C28 C29 173.4(10)
O4 C27 C28 C33 171.5(11)
O3 C27 C28 C33 -7.1(14)
C33 C28 C29 C30 -1.5(19)
C27 C28 C29 C30 178.0(12)
C28 C29 C30 C31 -2(2)
C29 C30 C31 C32 4(2)
C29 C30 C31 I2 -174.9(11)
C30 C31 C32 C33 -2(2)
I2 C31 C32 C33 176.2(9)
C31 C32 C33 C28 -0.9(18)
C29 C28 C33 C32 2.7(17)
C27 C28 C33 C32 -176.7(10)
C1A C2A C41 C42 -132.9(11)
C21 C2A C41 C42 44.2(13)
C1A C2A C41 C46 44.1(14)
C21 C2A C41 C46 -138.8(9)
C46 C41 C42 C43 -5.8(14)
C2A C41 C42 C43 171.3(9)
C41 C42 C43 C44 2.3(15)
C42 C43 C44 C45 2.7(16)
C42 C43 C44 O5 -173.0(9)
C43 C44 C45 C46 -3.6(16)
O5 C44 C45 C46 171.9(9)
C44 C45 C46 C41 -0.3(15)
C42 C41 C46 C45 4.9(14)
C2A C41 C46 C45 -172.3(9)
C45 C44 O5 C47 70.6(12)
C43 C44 O5 C47 -113.7(11)
C44 O5 C47 O6 -0.3(16)
C44 O5 C47 C48 178.9(8)
O6 C47 C48 C53 178.6(11)
O5 C47 C48 C53 -0.7(15)
O6 C47 C48 C49 -0.4(17)
O5 C47 C48 C49 -179.7(9)
C53 C48 C49 C50 -0.4(17)
C47 C48 C49 C50 178.6(10)
C48 C49 C50 C51 2.5(18)
C49 C50 C51 C52 -4.6(18)
C49 C50 C51 I3 179.3(9)
C50 C51 C52 C53 4.6(17)
I3 C51 C52 C53 -179.3(8)
C49 C48 C53 C52 0.5(17)
C47 C48 C53 C52 -178.4(10)
C51 C52 C53 C48 -2.6(17)
C2A C1A C61 C62 43.1(14)
C1 C1A C61 C62 -137.4(9)
C2A C1A C61 C66 -136.0(10)
C1 C1A C61 C66 43.4(13)
C66 C61 C62 C63 4.1(14)
C1A C61 C62 C63 -175.0(9)
C61 C62 C63 C64 -1.5(14)
C62 C63 C64 C65 -2.1(14)
C62 C63 C64 O7 174.4(8)
C63 C64 C65 C66 2.9(15)
O7 C64 C65 C66 -173.5(9)
C64 C65 C66 C61 -0.1(15)
C62 C61 C66 C65 -3.4(14)
C1A C61 C66 C65 175.8(9)
C63 C64 O7 C67 121.9(11)
C65 C64 O7 C67 -61.6(14)
C64 O7 C67 O8 0.9(18)
C64 O7 C67 C68 179.7(10)
O8 C67 C68 C69 -163.2(13)
O7 C67 C68 C69 18.0(16)
O8 C67 C68 C73 14(2)
O7 C67 C68 C73 -164.3(11)
C73 C68 C69 C70 3.2(19)
C67 C68 C69 C70 -179.2(12)
C68 C69 C70 C71 -1(2)
C69 C70 C71 C72 -2(2)
C69 C70 C71 I4 179.2(10)
C70 C71 C72 C73 3(2)
I4 C71 C72 C73 -178.8(11)
C69 C68 C73 C72 -3(2)
C67 C68 C73 C72 179.4(13)
C71 C72 C73 C68 0(2)
O81 C81 N81 C82 -178.6(17)
O81 C81 N81 C83 2(3)
O91 C91 N91 C92 -8(5)
O91 C91 N91 C93 175(3)
